data_7108101
loop_
_publ_author_name
'Yuan-Chun He'
'Jin Yang'
'Guo-Cheng Yang'
'Wei-Qiu Kan'
'Jian-Fang Ma'

_publ_section_title
;
 Solid-state single-crystal-to-single-crystal transformation from a 2D
 layer to a 3D framework mediated by lattice iodine release
;
_journal_name_full Chem.Commun.
_journal_page_first 7859
_journal_paper_doi 10.1039/c2cc33831a
_journal_volume 48
_journal_year 2012
_chemical_formula_moiety 'C24 H16 Cu2 N4 O8'
_chemical_formula_sum 'C24 H16 Cu2 N4 O8'
_chemical_formula_weight 615.49
_chemical_name_systematic
;
?
;
_space_group_IT_number 9
_symmetry_cell_setting monoclinic
_symmetry_space_group_name_Hall 'C -2yc'
_symmetry_space_group_name_H-M 'C 1 c 1'
_atom_sites_solution_hydrogens geom
_atom_sites_solution_primary direct
_atom_sites_solution_secondary difmap
_audit_creation_method SHELXL-97
_cell_angle_alpha 90.00
_cell_angle_beta 98.48(2)
_cell_angle_gamma 90.00
_cell_formula_units_Z 2
_cell_length_a 4.9737(17)
_cell_length_b 25.022(3)
_cell_length_c 11.0111(16)
_cell_measurement_reflns_used 2113
_cell_measurement_temperature 293(2)
_cell_measurement_theta_max 27.5
_cell_measurement_theta_min 3.1
_cell_volume 1355.4(5)
_computing_cell_refinement CrysAlis
_computing_data_collection 'CrysAlis (Oxford Diffraction, 2006)'
_computing_data_reduction CrysAlis
_computing_structure_refinement 'SHELXL-97 (Sheldrick, 2008)'
_computing_structure_solution 'SHELXL-97 (Sheldrick, 2008)'
_diffrn_ambient_temperature 293(2)
_diffrn_detector_area_resol_mean 10.0
_diffrn_measured_fraction_theta_full 0.982
_diffrn_measured_fraction_theta_max 0.982
_diffrn_measurement_device_type 'Oxford Diffraction Gemini R Ultra'
_diffrn_measurement_method '\w scan'
_diffrn_radiation_monochromator graphite
_diffrn_radiation_source 'fine-focus sealed tube'
_diffrn_radiation_type MoK\a
_diffrn_radiation_wavelength 0.71069
_diffrn_reflns_av_R_equivalents 0.0467
_diffrn_reflns_av_sigmaI/netI 0.0987
_diffrn_reflns_limit_h_max 5
_diffrn_reflns_limit_h_min -5
_diffrn_reflns_limit_k_max 24
_diffrn_reflns_limit_k_min -29
_diffrn_reflns_limit_l_max 13
_diffrn_reflns_limit_l_min -10
_diffrn_reflns_number 2466
_diffrn_reflns_theta_full 25.00
_diffrn_reflns_theta_max 25.01
_diffrn_reflns_theta_min 3.76
_exptl_absorpt_coefficient_mu 1.621
_exptl_absorpt_correction_T_max 0.876
_exptl_absorpt_correction_T_min 0.765
_exptl_absorpt_correction_type multi-scan
_exptl_crystal_colour blue
_exptl_crystal_density_diffrn 1.508
_exptl_crystal_density_method 'not measured'
_exptl_crystal_description block
_exptl_crystal_F_000 620
_exptl_crystal_size_max 0.24
_exptl_crystal_size_mid 0.19
_exptl_crystal_size_min 0.17
_refine_diff_density_max 1.222
_refine_diff_density_min -0.537
_refine_diff_density_rms 0.131
_refine_ls_abs_structure_details 'Flack H D (1983), Acta Cryst. A39, 876-881'
_refine_ls_abs_structure_Flack 0.69(5)
_refine_ls_extinction_method none
_refine_ls_goodness_of_fit_ref 1.022
_refine_ls_hydrogen_treatment mixed
_refine_ls_matrix_type full
_refine_ls_number_parameters 173
_refine_ls_number_reflns 1769
_refine_ls_number_restraints 8
_refine_ls_restrained_S_all 1.023
_refine_ls_R_factor_all 0.0947
_refine_ls_R_factor_gt 0.0746
_refine_ls_shift/su_max 0.000
_refine_ls_shift/su_mean 0.000
_refine_ls_structure_factor_coef Fsqd
_refine_ls_weighting_details 'calc w=1/[\s^2^(Fo^2^)+(0.1132P)^2^+0.0000P] where P=(Fo^2^+2Fc^2^)/3'
_refine_ls_weighting_scheme calc
_refine_ls_wR_factor_gt 0.1781
_refine_ls_wR_factor_ref 0.1927
_reflns_number_gt 1388
_reflns_number_total 1769
_reflns_threshold_expression >2\s(I)
_cod_data_source_file c2cc33831a.txt
_cod_data_source_block 2
_cod_original_sg_symbol_H-M 'C c'
_cod_database_code 7108101

loop_
_symmetry_equiv_pos_as_xyz
'x, y, z'
'x, -y, z+1/2'
'x+1/2, y+1/2, z'
'x+1/2, -y+1/2, z+1/2'

loop_
_atom_site_label
_atom_site_type_symbol
_atom_site_fract_x
_atom_site_fract_y
_atom_site_fract_z
_atom_site_U_iso_or_equiv
_atom_site_adp_type
_atom_site_occupancy
_atom_site_symmetry_multiplicity
_atom_site_calc_flag
_atom_site_refinement_flags
Cu1 Cu 0.7915(3) 0.61351(4) 0.61544(19) 0.0308(5) Uani 1 1 d .
C1 C 1.304(3) 0.4335(5) 0.9840(13) 0.033(3) Uani 1 1 d .
C2 C 1.187(3) 0.4755(4) 0.8960(12) 0.032(3) Uani 1 1 d .
C3 C 0.948(3) 0.4679(5) 0.8176(13) 0.046(4) Uani 1 1 d .
H3 H 0.8543 0.4358 0.8200 0.055 Uiso 1 1 calc R
C4 C 0.841(3) 0.5082(5) 0.7332(12) 0.036(3) Uani 1 1 d .
H4 H 0.6839 0.5012 0.6787 0.043 Uiso 1 1 calc R
C5 C 1.191(3) 0.5623(5) 0.8057(13) 0.040(3) Uani 1 1 d U
H5 H 1.2833 0.5944 0.8009 0.049 Uiso 1 1 calc R
C6 C 1.299(3) 0.5251(6) 0.8897(14) 0.050(4) Uani 1 1 d .
H6 H 1.4544 0.5337 0.9442 0.060 Uiso 1 1 calc R
C7 C 0.445(3) 0.7055(5) 0.5460(12) 0.041(3) Uani 1 1 d .
H7 H 0.3716 0.6955 0.6154 0.050 Uiso 1 1 calc R
C8 C 0.358(3) 0.7523(5) 0.4869(14) 0.042(3) Uani 1 1 d .
H8 H 0.2318 0.7734 0.5192 0.051 Uiso 1 1 calc R
C9 C 0.451(3) 0.7687(7) 0.3822(15) 0.031(4) Uani 1 1 d .
C10 C 0.648(4) 0.7362(6) 0.3418(18) 0.046(5) Uani 1 1 d .
H10 H 0.7192 0.7455 0.2713 0.055 Uiso 1 1 calc R
C11 C 0.742(3) 0.6882(6) 0.4084(16) 0.037(5) Uani 1 1 d .
H11 H 0.8782 0.6677 0.3821 0.045 Uiso 1 1 calc R
C12 C 0.364(4) 0.8170(6) 0.3116(17) 0.042(5) Uani 1 1 d .
N1 N 0.958(2) 0.5546(5) 0.7301(12) 0.034(3) Uani 1 1 d .
N2 N 0.636(3) 0.6735(7) 0.5060(14) 0.044(4) Uani 1 1 d .
O1 O 1.156(2) 0.3964(3) 1.0092(8) 0.040(2) Uani 1 1 d .
O2 O 1.555(2) 0.4389(4) 1.0213(10) 0.037(3) Uani 1 1 d .
O3 O 0.165(2) 0.8415(4) 0.3443(11) 0.062(3) Uani 1 1 d .
O4 O 0.471(2) 0.8283(4) 0.2184(10) 0.027(3) Uani 1 1 d .

loop_
_atom_site_aniso_label
_atom_site_aniso_U_11
_atom_site_aniso_U_22
_atom_site_aniso_U_33
_atom_site_aniso_U_23
_atom_site_aniso_U_13
_atom_site_aniso_U_12
Cu1 0.0470(8) 0.0165(6) 0.0233(6) -0.0002(9) -0.0130(5) 0.0011(11)
C1 0.028(7) 0.031(7) 0.034(7) -0.001(6) -0.010(6) 0.000(6)
C2 0.053(9) 0.012(5) 0.026(7) 0.007(5) -0.007(6) -0.004(5)
C3 0.063(10) 0.028(7) 0.038(8) 0.001(6) -0.020(7) -0.014(6)
C4 0.032(7) 0.029(6) 0.041(7) 0.020(6) -0.016(6) -0.007(5)
C5 0.057(7) 0.014(5) 0.047(7) 0.006(5) -0.004(6) -0.013(5)
C6 0.059(11) 0.045(8) 0.035(8) 0.010(7) -0.027(7) -0.014(7)
C7 0.047(9) 0.044(8) 0.032(7) 0.014(6) 0.004(6) -0.012(7)
C8 0.031(8) 0.040(7) 0.053(9) -0.005(7) -0.001(7) 0.004(6)
C9 0.025(8) 0.039(9) 0.027(8) 0.003(8) -0.004(7) -0.001(7)
C10 0.072(13) 0.029(9) 0.038(10) 0.003(8) 0.010(10) 0.007(8)
C11 0.033(9) 0.042(9) 0.042(10) 0.030(8) 0.023(8) 0.012(7)
C12 0.044(10) 0.025(8) 0.045(11) -0.009(7) -0.032(9) -0.006(7)
N1 0.041(8) 0.014(6) 0.039(7) 0.001(5) -0.015(6) 0.003(5)
N2 0.041(10) 0.045(10) 0.041(10) -0.001(9) -0.005(8) 0.012(8)
O1 0.058(6) 0.025(4) 0.036(5) 0.007(4) 0.005(5) -0.009(4)
O2 0.049(7) 0.020(5) 0.037(6) 0.007(4) -0.010(5) -0.014(4)
O3 0.066(7) 0.048(6) 0.074(7) 0.034(6) 0.012(6) 0.019(6)
O4 0.045(7) 0.012(5) 0.021(6) 0.005(5) -0.007(5) 0.006(4)

loop_
_atom_type_symbol
_atom_type_description
_atom_type_scat_dispersion_real
_atom_type_scat_dispersion_imag
_atom_type_scat_source
C C 0.0033 0.0016 'International Tables Vol C Tables 4.2.6.8 and 6.1.1.4'
H H 0.0000 0.0000 'International Tables Vol C Tables 4.2.6.8 and 6.1.1.4'
N N 0.0061 0.0033 'International Tables Vol C Tables 4.2.6.8 and 6.1.1.4'
O O 0.0106 0.0060 'International Tables Vol C Tables 4.2.6.8 and 6.1.1.4'
Cu Cu 0.3201 1.2651 'International Tables Vol C Tables 4.2.6.8 and 6.1.1.4'

loop_
_geom_angle_atom_site_label_1
_geom_angle_atom_site_label_2
_geom_angle_atom_site_label_3
_geom_angle
_geom_angle_site_symmetry_1
_geom_angle_site_symmetry_3
O2 Cu1 O4 169.9(5) 2_464 4_565
O2 Cu1 N2 92.0(6) 2_464 .
O4 Cu1 N2 84.0(4) 4_565 .
O2 Cu1 N1 90.0(3) 2_464 .
O4 Cu1 N1 94.0(5) 4_565 .
N2 Cu1 N1 177.9(7) . .
O2 Cu1 O1 96.6(4) 2_464 2_564
O4 Cu1 O1 92.8(4) 4_565 2_564
N2 Cu1 O1 92.2(5) . 2_564
N1 Cu1 O1 87.6(4) . 2_564
O1 C1 O2 126.7(12) . .
O1 C1 C2 119.0(11) . .
O2 C1 C2 114.2(11) . .
C6 C2 C3 114.5(11) . .
C6 C2 C1 123.3(11) . .
C3 C2 C1 122.1(11) . .
C2 C3 C4 121.2(11) . .
C2 C3 H3 119.4 . .
C4 C3 H3 119.4 . .
N1 C4 C3 121.7(12) . .
N1 C4 H4 119.1 . .
C3 C4 H4 119.1 . .
N1 C5 C6 122.8(12) . .
N1 C5 H5 118.6 . .
C6 C5 H5 118.6 . .
C5 C6 C2 122.0(13) . .
C5 C6 H6 119.0 . .
C2 C6 H6 119.0 . .
N2 C7 C8 122.2(13) . .
N2 C7 H7 118.9 . .
C8 C7 H7 118.9 . .
C9 C8 C7 122.0(14) . .
C9 C8 H8 119.0 . .
C7 C8 H8 119.0 . .
C8 C9 C10 115.9(12) . .
C8 C9 C12 125.7(16) . .
C10 C9 C12 118.5(13) . .
C9 C10 C11 120.8(13) . .
C9 C10 H10 119.6 . .
C11 C10 H10 119.6 . .
N2 C11 C10 120.4(15) . .
N2 C11 H11 119.8 . .
C10 C11 H11 119.8 . .
O4 C12 O3 124.5(15) . .
O4 C12 C9 119.6(17) . .
O3 C12 C9 115.5(16) . .
C4 N1 C5 117.5(12) . .
C4 N1 Cu1 121.4(10) . .
C5 N1 Cu1 121.2(9) . .
C11 N2 C7 118.7(15) . .
C11 N2 Cu1 122.3(12) . .
C7 N2 Cu1 118.1(11) . .
C1 O1 Cu1 136.7(8) . 2_565
C1 O2 Cu1 126.1(9) . 2_665
C12 O4 Cu1 115.3(11) . 4_464

loop_
_geom_bond_atom_site_label_1
_geom_bond_atom_site_label_2
_geom_bond_distance
_geom_bond_site_symmetry_2
Cu1 O2 1.954(12) 2_464
Cu1 O4 1.975(10) 4_565
Cu1 N2 2.007(16) .
Cu1 N1 2.036(12) .
Cu1 O1 2.312(9) 2_564
C1 O1 1.242(14) .
C1 O2 1.263(17) .
C1 C2 1.488(17) .
C2 C6 1.367(17) .
C2 C3 1.375(19) .
C3 C4 1.419(17) .
C3 H3 0.9300 .
C4 N1 1.301(16) .
C4 H4 0.9300 .
C5 N1 1.338(19) .
C5 C6 1.366(19) .
C5 H5 0.9300 .
C6 H6 0.9300 .
C7 N2 1.36(2) .
C7 C8 1.378(18) .
C7 H7 0.9300 .
C8 C9 1.37(2) .
C8 H8 0.9300 .
C9 C10 1.393(15) .
C9 C12 1.47(2) .
C10 C11 1.45(2) .
C10 H10 0.9300 .
C11 N2 1.32(2) .
C11 H11 0.9300 .
C12 O4 1.25(2) .
C12 O3 1.264(19) .
O1 Cu1 2.312(9) 2_565
O2 Cu1 1.954(12) 2_665
O4 Cu1 1.975(10) 4_464

loop_
_geom_torsion_atom_site_label_1
_geom_torsion_atom_site_label_2
_geom_torsion_atom_site_label_3
_geom_torsion_atom_site_label_4
_geom_torsion
_geom_torsion_site_symmetry_1
_geom_torsion_site_symmetry_4
O1 C1 C2 C6 159.5(15) . .
O2 C1 C2 C6 -24(2) . .
O1 C1 C2 C3 -18(2) . .
O2 C1 C2 C3 159.3(13) . .
C6 C2 C3 C4 4(2) . .
C1 C2 C3 C4 -179.1(13) . .
C2 C3 C4 N1 -3(2) . .
N1 C5 C6 C2 5(3) . .
C3 C2 C6 C5 -4(3) . .
C1 C2 C6 C5 178.2(12) . .
N2 C7 C8 C9 2(2) . .
C7 C8 C9 C10 -2.5(19) . .
C7 C8 C9 C12 178.3(15) . .
C8 C9 C10 C11 0.3(19) . .
C12 C9 C10 C11 179.6(19) . .
C9 C10 C11 N2 2(3) . .
C8 C9 C12 O4 178.2(15) . .
C10 C9 C12 O4 -1.0(19) . .
C8 C9 C12 O3 -8(2) . .
C10 C9 C12 O3 172.3(12) . .
C3 C4 N1 C5 3(2) . .
C3 C4 N1 Cu1 -176.4(11) . .
C6 C5 N1 C4 -4(2) . .
C6 C5 N1 Cu1 175.5(12) . .
O2 Cu1 N1 C4 -15.8(12) 2_464 .
O4 Cu1 N1 C4 154.9(11) 4_565 .
N2 Cu1 N1 C4 163(17) . .
O1 Cu1 N1 C4 -112.5(12) 2_564 .
O2 Cu1 N1 C5 164.6(12) 2_464 .
O4 Cu1 N1 C5 -24.6(13) 4_565 .
N2 Cu1 N1 C5 -16(18) . .
O1 Cu1 N1 C5 68.0(12) 2_564 .
C10 C11 N2 C7 -3(3) . .
C10 C11 N2 Cu1 -171.4(14) . .
C8 C7 N2 C11 1(2) . .
C8 C7 N2 Cu1 169.8(11) . .
O2 Cu1 N2 C11 -91.2(15) 2_464 .
O4 Cu1 N2 C11 98.1(15) 4_565 .
N1 Cu1 N2 C11 90(18) . .
O1 Cu1 N2 C11 5.5(16) 2_564 .
O2 Cu1 N2 C7 100.2(13) 2_464 .
O4 Cu1 N2 C7 -70.6(13) 4_565 .
N1 Cu1 N2 C7 -79(18) . .
O1 Cu1 N2 C7 -163.1(12) 2_564 .
O2 C1 O1 Cu1 114.0(15) . 2_565
C2 C1 O1 Cu1 -69.5(17) . 2_565
O1 C1 O2 Cu1 7(2) . 2_665
C2 C1 O2 Cu1 -169.6(8) . 2_665
O3 C12 O4 Cu1 -3.3(19) . 4_464
C9 C12 O4 Cu1 169.4(11) . 4_464
